data_7237032
loop_
_publ_author_name
'Krompiec, Michal P.'
'Baxter, Sean N.'
'Klimareva, Elena L.'
'Yufit, Dmitry S.'
'Congrave, Daniel G.'
'Britten, Thomas K.'
'Perepichka, Igor F.'

_publ_section_title
;
 3,4-Phenylenedioxythiophenes (PheDOTs) functionalized with
 electron-withdrawing groups and their analogs for organic electronics
;
_journal_issue 14
_journal_name_full 'Journal of Materials Chemistry C'
_journal_page_first 3743
_journal_paper_doi 10.1039/C7TC05227H
_journal_volume 6
_journal_year 2018
_chemical_formula_moiety 'C10 H2 F4 O2 S'
_chemical_formula_sum 'C10 H2 F4 O2 S'
_chemical_formula_weight 262.18
_space_group_crystal_system triclinic
_space_group_IT_number 2
_space_group_name_Hall '-P 1'
_space_group_name_H-M_alt 'P -1'
_atom_sites_solution_hydrogens geom
_atom_sites_solution_primary direct
_atom_sites_solution_secondary difmap
_audit_creation_date 2015-01-16
_audit_creation_method
;
Olex2 1.2-beta
(compiled 2015.01.12 svn.r3133 for OlexSys, GUI svn.r4987)
;
_audit_update_record
;
2017-06-01 deposited with the CCDC.
2018-01-02 downloaded from the CCDC.
;
_cell_angle_alpha 108.558(15)
_cell_angle_beta 94.513(15)
_cell_angle_gamma 104.161(12)
_cell_formula_units_Z 2
_cell_length_a 5.8022(9)
_cell_length_b 7.6384(9)
_cell_length_c 11.243(2)
_cell_measurement_reflns_used 1029
_cell_measurement_temperature 120.0
_cell_measurement_theta_max 32.5470
_cell_measurement_theta_min 1.9970
_cell_volume 451.33(13)
_computing_cell_refinement
;
CrysAlisPro, Agilent Technologies,
Version 1.171.36.32 (release 02-08-2013 CrysAlis171 .NET)
(compiled Aug  2 2013,16:46:58)
;
_computing_data_collection
;
CrysAlisPro, Agilent Technologies,
Version 1.171.36.32 (release 02-08-2013 CrysAlis171 .NET)
(compiled Aug  2 2013,16:46:58)
;
_computing_data_reduction
;
CrysAlisPro, Agilent Technologies,
Version 1.171.36.32 (release 02-08-2013 CrysAlis171 .NET)
(compiled Aug  2 2013,16:46:58)
;
_computing_molecular_graphics 'Olex2 (Dolomanov et al., 2009)'
_computing_publication_material 'Olex2 (Dolomanov et al., 2009)'
_computing_structure_refinement 'XL (Sheldrick, 2008)'
_computing_structure_solution 'XS (Sheldrick, 2008)'
_diffrn_ambient_temperature 120.0
_diffrn_detector CCD
_diffrn_detector_area_resol_mean 16.1511
_diffrn_detector_type Sapphire3
_diffrn_measured_fraction_theta_full 1.000
_diffrn_measured_fraction_theta_max 1.000
_diffrn_measurement_details
;
#__ type_ start__ end____ width___ exp.time_
  1 omega  -31.00   49.00   1.0000   10.0000
omega____ theta____ kappa____ phi______ frames
    -       29.2712  -57.0000  150.0000 80

#__ type_ start__ end____ width___ exp.time_
  2 omega   33.00  105.00   1.0000   10.0000
omega____ theta____ kappa____ phi______ frames
    -       29.2712 -164.0000  168.0000 72

#__ type_ start__ end____ width___ exp.time_
  3 omega   72.00   99.00   1.0000   10.0000
omega____ theta____ kappa____ phi______ frames
    -       29.2712 -178.0000    0.0000 27

#__ type_ start__ end____ width___ exp.time_
  4 omega   44.00   82.00   1.0000   10.0000
omega____ theta____ kappa____ phi______ frames
    -       29.2712 -118.0000  -41.0000 38

#__ type_ start__ end____ width___ exp.time_
  5 omega   18.00   94.00   1.0000   10.0000
omega____ theta____ kappa____ phi______ frames
    -       29.2712   57.0000   30.0000 76

#__ type_ start__ end____ width___ exp.time_
  6 omega   80.00  106.00   1.0000   10.0000
omega____ theta____ kappa____ phi______ frames
    -       29.2712 -178.0000  -90.0000 26

#__ type_ start__ end____ width___ exp.time_
  7 omega  -44.00   73.00   1.0000   10.0000
omega____ theta____ kappa____ phi______ frames
    -       29.2712  -19.0000 -150.0000 117

#__ type_ start__ end____ width___ exp.time_
  8 omega  -97.00   -7.00   1.0000   10.0000
omega____ theta____ kappa____ phi______ frames
    -      -28.4900  -57.0000  150.0000 90

#__ type_ start__ end____ width___ exp.time_
  9 omega -104.00  -52.00   1.0000   10.0000
omega____ theta____ kappa____ phi______ frames
    -      -28.4900 -178.0000  -90.0000 52

#__ type_ start__ end____ width___ exp.time_
 10 omega  -99.00    2.00   1.0000   10.0000
omega____ theta____ kappa____ phi______ frames
    -      -28.4900  -77.0000  -90.0000 101
;
_diffrn_measurement_device '3-circle diffractometer'
_diffrn_measurement_device_type 'Xcalibur, Sapphire3'
_diffrn_measurement_method \w-scan
_diffrn_orient_matrix_UB_11 -0.0271520000
_diffrn_orient_matrix_UB_12 -0.0232805000
_diffrn_orient_matrix_UB_13 -0.0667970000
_diffrn_orient_matrix_UB_21 -0.1140699000
_diffrn_orient_matrix_UB_22 -0.0620834000
_diffrn_orient_matrix_UB_23 -0.0014256000
_diffrn_orient_matrix_UB_31 -0.0512011000
_diffrn_orient_matrix_UB_32 0.0777757000
_diffrn_orient_matrix_UB_33 0.0098557000
_diffrn_radiation_collimation monochromator
_diffrn_radiation_monochromator graphite
_diffrn_radiation_type MoK\a
_diffrn_radiation_wavelength 0.71073
_diffrn_reflns_av_R_equivalents 0.0568
_diffrn_reflns_av_unetI/netI 0.0713
_diffrn_reflns_limit_h_max 7
_diffrn_reflns_limit_h_min -7
_diffrn_reflns_limit_k_max 10
_diffrn_reflns_limit_k_min -10
_diffrn_reflns_limit_l_max 14
_diffrn_reflns_limit_l_min -14
_diffrn_reflns_number 5934
_diffrn_reflns_theta_full 28.00
_diffrn_reflns_theta_max 28.00
_diffrn_reflns_theta_min 2.90
_diffrn_source 'Enhance (Mo) X-ray Source'
_diffrn_source_type 'sealed tube'
_exptl_absorpt_coefficient_mu 0.407
_exptl_absorpt_correction_T_max 1.00000
_exptl_absorpt_correction_T_min 0.44601
_exptl_absorpt_correction_type multi-scan
_exptl_absorpt_process_details
;
CrysAlisPro, Agilent Technologies,
Version 1.171.36.32 (release 02-08-2013 CrysAlis171 .NET)
(compiled Aug  2 2013,16:46:58)
Empirical absorption correction using spherical harmonics,
 implemented in SCALE3 ABSPACK scaling algorithm.
;
_exptl_crystal_colour 'dull light colourless'
_exptl_crystal_colour_lustre dull
_exptl_crystal_colour_modifier light
_exptl_crystal_colour_primary colourless
_exptl_crystal_density_diffrn 1.929
_exptl_crystal_density_method 'not measured'
_exptl_crystal_description plate
_exptl_crystal_F_000 260
_exptl_crystal_size_max 0.4694
_exptl_crystal_size_mid 0.221
_exptl_crystal_size_min 0.0199
_refine_diff_density_max 0.601
_refine_diff_density_min -0.480
_refine_diff_density_rms 0.103
_refine_ls_extinction_method none
_refine_ls_goodness_of_fit_ref 1.019
_refine_ls_hydrogen_treatment constr
_refine_ls_matrix_type full
_refine_ls_number_parameters 154
_refine_ls_number_reflns 2173
_refine_ls_number_restraints 0
_refine_ls_restrained_S_all 1.019
_refine_ls_R_factor_all 0.0887
_refine_ls_R_factor_gt 0.0581
_refine_ls_shift/su_max 0.000
_refine_ls_shift/su_mean 0.000
_refine_ls_structure_factor_coef Fsqd
_refine_ls_weighting_details 'calc w=1/[\s^2^(Fo^2^)+(0.0700P)^2^+0.0000P] where P=(Fo^2^+2Fc^2^)/3'
_refine_ls_weighting_scheme calc
_refine_ls_wR_factor_gt 0.1325
_refine_ls_wR_factor_ref 0.1554
_reflns_number_gt 1516
_reflns_number_total 2173
_reflns_threshold_expression >2sigma(I)
_cod_data_source_file c7tc05227h2.cif
_cod_data_source_block F4_PheDOT_iper1
_cod_database_code 7237032
_chemical_oxdiff_formula 'C10 H2 F4 O2 S1'
_reflns_odcompleteness_completeness 100.00
_reflns_odcompleteness_iscentric 1
_reflns_odcompleteness_theta 30.44
_olex2_refinement_description
;
1. Fixed Uiso
 At 1.2 times of:
  All C(H) groups
2.a Aromatic/amide H refined with riding coordinates:
 C1(H1), C4(H4)
;
_olex2_submission_special_instructions 'No special instructions were received'

loop_
_space_group_symop_id
_space_group_symop_operation_xyz
1 'x, y, z'
2 '-x, -y, -z'

loop_
_atom_site_label
_atom_site_type_symbol
_atom_site_fract_x
_atom_site_fract_y
_atom_site_fract_z
_atom_site_U_iso_or_equiv
_atom_site_adp_type
_atom_site_occupancy
_atom_site_calc_flag
_atom_site_refinement_flags_posn
S1 S 0.49907(15) 0.46083(11) 1.20505(7) 0.0266(2) Uani 1 d .
F1 F 0.9581(3) 0.1334(3) 0.69482(16) 0.0286(4) Uani 1 d .
F2 F 0.7222(3) -0.1661(3) 0.48046(16) 0.0343(5) Uani 1 d .
F3 F 0.2544(4) -0.3629(3) 0.46873(17) 0.0383(5) Uani 1 d .
F4 F 0.0294(3) -0.2580(3) 0.67226(17) 0.0301(5) Uani 1 d .
O1 O 0.7532(4) 0.2374(3) 0.90127(19) 0.0237(5) Uani 1 d .
O2 O 0.2506(4) 0.0324(3) 0.88677(19) 0.0234(5) Uani 1 d .
C1 C 0.7151(6) 0.4419(4) 1.1090(3) 0.0250(7) Uani 1 d .
H1 H 0.8717 0.5234 1.1297 0.030 Uiso 1 calc R
C2 C 0.6230(6) 0.2902(4) 0.9983(3) 0.0211(6) Uani 1 d .
C3 C 0.3788(6) 0.1911(4) 0.9913(3) 0.0215(6) Uani 1 d .
C4 C 0.2861(6) 0.2664(4) 1.0962(3) 0.0233(7) Uani 1 d .
H4 H 0.1290 0.2192 1.1076 0.028 Uiso 1 calc R
C5 C 0.6175(6) 0.0894(4) 0.7943(3) 0.0208(6) Uani 1 d .
C6 C 0.7299(5) 0.0361(4) 0.6901(3) 0.0224(6) Uani 1 d .
C7 C 0.6096(6) -0.1154(5) 0.5807(3) 0.0260(7) Uani 1 d .
C8 C 0.3738(6) -0.2145(4) 0.5749(3) 0.0254(7) Uani 1 d .
C9 C 0.2586(5) -0.1616(4) 0.6775(3) 0.0242(7) Uani 1 d .
C10 C 0.3793(5) -0.0098(4) 0.7876(3) 0.0209(6) Uani 1 d .

loop_
_atom_site_aniso_label
_atom_site_aniso_U_11
_atom_site_aniso_U_22
_atom_site_aniso_U_33
_atom_site_aniso_U_23
_atom_site_aniso_U_13
_atom_site_aniso_U_12
S1 0.0329(5) 0.0215(4) 0.0269(4) 0.0086(3) 0.0084(3) 0.0091(3)
F1 0.0213(10) 0.0304(10) 0.0363(10) 0.0143(8) 0.0123(8) 0.0052(8)
F2 0.0358(12) 0.0374(11) 0.0290(10) 0.0088(9) 0.0161(8) 0.0099(10)
F3 0.0395(13) 0.0310(11) 0.0292(10) -0.0018(9) 0.0058(9) -0.0003(10)
F4 0.0231(10) 0.0233(9) 0.0381(11) 0.0085(8) 0.0069(8) -0.0013(8)
O1 0.0206(12) 0.0204(11) 0.0276(11) 0.0069(9) 0.0070(9) 0.0025(9)
O2 0.0197(11) 0.0219(11) 0.0275(11) 0.0085(9) 0.0087(9) 0.0031(9)
C1 0.0256(17) 0.0220(15) 0.0300(17) 0.0121(13) 0.0069(13) 0.0068(14)
C2 0.0237(16) 0.0195(14) 0.0238(15) 0.0099(12) 0.0073(12) 0.0087(13)
C3 0.0253(17) 0.0161(14) 0.0287(16) 0.0130(12) 0.0062(12) 0.0084(13)
C4 0.0282(18) 0.0204(15) 0.0253(16) 0.0099(12) 0.0102(13) 0.0095(13)
C5 0.0245(17) 0.0178(14) 0.0229(15) 0.0092(12) 0.0048(12) 0.0082(13)
C6 0.0193(16) 0.0225(15) 0.0306(16) 0.0141(13) 0.0080(12) 0.0074(13)
C7 0.0270(18) 0.0272(16) 0.0272(16) 0.0114(13) 0.0097(13) 0.0094(14)
C8 0.0321(18) 0.0201(15) 0.0224(15) 0.0069(12) 0.0029(13) 0.0058(14)
C9 0.0199(17) 0.0213(15) 0.0336(17) 0.0133(13) 0.0058(13) 0.0047(13)
C10 0.0215(16) 0.0203(14) 0.0271(15) 0.0131(12) 0.0093(12) 0.0090(13)

loop_
_atom_type_symbol
_atom_type_description
_atom_type_scat_dispersion_real
_atom_type_scat_dispersion_imag
_atom_type_scat_source
C C 0.0033 0.0016 'International Tables Vol C Tables 4.2.6.8 and 6.1.1.4'
H H 0.0000 0.0000 'International Tables Vol C Tables 4.2.6.8 and 6.1.1.4'
F F 0.0171 0.0103 'International Tables Vol C Tables 4.2.6.8 and 6.1.1.4'
O O 0.0106 0.0060 'International Tables Vol C Tables 4.2.6.8 and 6.1.1.4'
S S 0.1246 0.1234 'International Tables Vol C Tables 4.2.6.8 and 6.1.1.4'

loop_
_exptl_crystal_face_index_h
_exptl_crystal_face_index_k
_exptl_crystal_face_index_l
_exptl_crystal_face_perp_dist
_exptl_oxdiff_crystal_face_indexfrac_h
_exptl_oxdiff_crystal_face_indexfrac_k
_exptl_oxdiff_crystal_face_indexfrac_l
_exptl_oxdiff_crystal_face_x
_exptl_oxdiff_crystal_face_y
_exptl_oxdiff_crystal_face_z
0 0 -1 0.0100 0.0009 -0.0007 -0.9998 0.0668 0.0014 -0.0100
0 0 1 0.0100 -0.0009 0.0007 0.9998 -0.0668 -0.0014 0.0100
1 0 0 0.1628 0.9995 0.0009 0.0017 -0.0273 -0.1141 -0.0511
-1 0 0 0.1738 -0.9995 -0.0009 -0.0017 0.0273 0.1141 0.0511
-1 2 0 0.1049 -1.0014 2.0000 -0.0010 -0.0193 -0.0099 0.2068
1 -2 0 0.1049 1.0014 -2.0000 0.0010 0.0193 0.0099 -0.2068

loop_
_geom_angle_atom_site_label_1
_geom_angle_atom_site_label_2
_geom_angle_atom_site_label_3
_geom_angle
C4 S1 C1 92.94(15)
C5 O1 C2 113.5(2)
C3 O2 C10 113.3(2)
S1 C1 H1 125.0
C2 C1 S1 110.0(2)
C2 C1 H1 125.0
O1 C2 C3 123.0(3)
C1 C2 O1 123.8(3)
C1 C2 C3 113.2(3)
O2 C3 C2 122.6(3)
C4 C3 O2 124.0(3)
C4 C3 C2 113.4(3)
S1 C4 H4 124.8
C3 C4 S1 110.5(2)
C3 C4 H4 124.8
O1 C5 C6 117.2(3)
O1 C5 C10 123.5(3)
C6 C5 C10 119.2(3)
F1 C6 C5 119.6(3)
F1 C6 C7 119.4(3)
C7 C6 C5 120.9(3)
F2 C7 C6 120.2(3)
F2 C7 C8 120.2(3)
C8 C7 C6 119.6(3)
F3 C8 C7 120.2(3)
F3 C8 C9 119.7(3)
C7 C8 C9 120.1(3)
F4 C9 C8 120.2(3)
F4 C9 C10 119.4(3)
C8 C9 C10 120.4(3)
O2 C10 C5 123.7(3)
C9 C10 O2 116.6(3)
C9 C10 C5 119.7(3)

loop_
_geom_bond_atom_site_label_1
_geom_bond_atom_site_label_2
_geom_bond_distance
S1 C1 1.720(3)
S1 C4 1.714(3)
F1 C6 1.338(4)
F2 C7 1.345(3)
F3 C8 1.347(3)
F4 C9 1.340(4)
O1 C2 1.386(3)
O1 C5 1.376(4)
O2 C3 1.385(4)
O2 C10 1.387(3)
C1 H1 0.9300
C1 C2 1.361(4)
C2 C3 1.416(4)
C3 C4 1.353(4)
C4 H4 0.9300
C5 C6 1.382(4)
C5 C10 1.388(4)
C6 C7 1.379(4)
C7 C8 1.377(5)
C8 C9 1.378(4)
C9 C10 1.386(4)
